data_2201029
loop_
_publ_author_name
'Kresge, A. J.'
'Lough, Alan J.'
'Meng, Q.'

_publ_section_title
;
 2,3-Dihydro-2-hydroxybenzo[<i>b</i>]furan-3-one
;
_journal_issue 5
_journal_name_full 'Acta Crystallographica Section E'
_journal_page_first o495
_journal_page_last o497
_journal_paper_doi 10.1107/S160053680200572X
_journal_volume 58
_journal_year 2002
_chemical_formula_iupac 'C8 H6 O3'
_chemical_formula_moiety 'C8 H6 O3'
_chemical_formula_sum 'C8 H6 O3'
_chemical_formula_weight 150.13
_chemical_name_systematic
;
2,3-Dihydro-2-hydroxybenzo[b]furan-3-one
;
_space_group_IT_number 61
_symmetry_cell_setting orthorhombic
_symmetry_space_group_name_Hall '-P 2ac 2ab'
_symmetry_space_group_name_H-M 'P b c a'
_atom_sites_solution_hydrogens geom
_atom_sites_solution_primary direct
_atom_sites_solution_secondary difmap
_cell_angle_alpha 90.00
_cell_angle_beta 90.00
_cell_angle_gamma 90.00
_cell_formula_units_Z 8
_cell_length_a 11.0278(2)
_cell_length_b 7.7486(5)
_cell_length_c 15.7861(7)
_cell_measurement_reflns_used 7696
_cell_measurement_temperature 150.0(10)
_cell_measurement_theta_max 27.5
_cell_measurement_theta_min 2.6
_cell_volume 1348.92(11)
_computing_cell_refinement 'DENZO-SMN (Otwinowski & Minor, 1997)'
_computing_data_collection 'COLLECT (Nonius, 1997-2001)'
_computing_data_reduction DENZO-SMN
_computing_molecular_graphics SHELXTL
_computing_publication_material SHELXTL
_computing_structure_refinement SHELXTL
_computing_structure_solution 'SHELXTL (Sheldrick, 1999)'
_diffrn_ambient_temperature 150.0(10)
_diffrn_detector_area_resol_mean 9
_diffrn_measured_fraction_theta_full 0.992
_diffrn_measured_fraction_theta_max 0.992
_diffrn_measurement_device_type 'Nonius KappaCCD'
_diffrn_measurement_method '\f scans and \w scans with \k offsets'
_diffrn_radiation_monochromator graphite
_diffrn_radiation_source 'fine-focus sealed tube'
_diffrn_radiation_type MoK\a
_diffrn_radiation_wavelength 0.71073
_diffrn_reflns_av_R_equivalents 0.028
_diffrn_reflns_av_sigmaI/netI 0.032
_diffrn_reflns_limit_h_max 14
_diffrn_reflns_limit_h_min -14
_diffrn_reflns_limit_k_max 10
_diffrn_reflns_limit_k_min -10
_diffrn_reflns_limit_l_max 20
_diffrn_reflns_limit_l_min -20
_diffrn_reflns_number 7696
_diffrn_reflns_theta_full 27.46
_diffrn_reflns_theta_max 27.5
_diffrn_reflns_theta_min 2.6
_diffrn_standards_decay_% 0
_diffrn_standards_number 0
_exptl_absorpt_coefficient_mu 0.115
_exptl_absorpt_correction_type none
_exptl_crystal_colour colourless
_exptl_crystal_density_diffrn 1.478
_exptl_crystal_density_method 'not measured'
_exptl_crystal_description needle
_exptl_crystal_F_000 624
_exptl_crystal_size_max 0.40
_exptl_crystal_size_mid 0.20
_exptl_crystal_size_min 0.15
_refine_diff_density_max 0.341
_refine_diff_density_min -0.221
_refine_ls_extinction_method none
_refine_ls_goodness_of_fit_ref 1.053
_refine_ls_hydrogen_treatment mixed
_refine_ls_matrix_type full
_refine_ls_number_parameters 104
_refine_ls_number_reflns 1535
_refine_ls_number_restraints 0
_refine_ls_restrained_S_all 1.053
_refine_ls_R_factor_all 0.045
_refine_ls_R_factor_gt 0.038
_refine_ls_shift/su_max <0.001
_refine_ls_shift/su_mean 0.000
_refine_ls_structure_factor_coef Fsqd
_refine_ls_weighting_details 'calc w = 1/[\s^2^(Fo^2^)+(0.0521P)^2^+0.4437P] where P = (Fo^2^+2Fc^2^)/3'
_refine_ls_weighting_scheme calc
_refine_ls_wR_factor_gt 0.100
_refine_ls_wR_factor_ref 0.106
_reflns_number_gt 1327
_reflns_number_total 1535
_reflns_threshold_expression I>2\s(I)
_cod_data_source_file bt6129.cif
_cod_data_source_block 7
_cod_depositor_comments
;
The following automatic conversions were performed:
'_symmetry_cell_setting' value 'Orthorhombic' changed to 'orthorhombic'
according to '/home/saulius/struct/CIF-dictionaries/cif_core.dic'
dictionary named 'cif_core.dic' version 2.4.1 from 2010-06-29.

Automatic conversion script
Id: cif_fix_enum 1527 2010-12-29 10:47:43Z saulius 

The following automatic conversions were performed:

'_symmetry_cell_setting' value 'Orthorhombic' changed to
'orthorhombic' according to
/home/saulius/struct/CIF-dictionaries/cif_core.dic dictionary named
'cif_core.dic' version 2.4.1 from 2010-06-29.

Automatic conversion script
Id: cif_fix_values 1715 2011-07-08 13:25:40Z adriana 
;
_cod_database_code 2201029
_cod_database_fobs_code 2201029

loop_
_symmetry_equiv_pos_as_xyz
'x, y, z'
'-x+1/2, -y, z+1/2'
'-x, y+1/2, -z+1/2'
'x+1/2, -y+1/2, -z'
'-x, -y, -z'
'x-1/2, y, -z-1/2'
'x, -y-1/2, z-1/2'
'-x-1/2, y-1/2, z'

loop_
_atom_site_label
_atom_site_fract_x
_atom_site_fract_y
_atom_site_fract_z
_atom_site_U_iso_or_equiv
_atom_site_adp_type
_atom_site_calc_flag
_atom_site_refinement_flags
_atom_site_occupancy
_atom_site_disorder_assembly
_atom_site_disorder_group
_atom_site_type_symbol
O1 0.66766(9) 0.02384(12) 0.19807(6) 0.0315(3) Uani d . 1 . . O
H1O 0.598(2) -0.040(3) 0.2175(14) 0.074(7) Uiso d . 1 . . H
O2 0.52169(9) 0.33077(13) 0.24733(6) 0.0338(3) Uani d . 1 . . O
O3 0.74606(8) 0.05520(12) 0.33464(6) 0.0292(3) Uani d . 1 . . O
C1 0.69647(11) 0.14080(17) 0.25995(8) 0.0261(3) Uani d . 1 . . C
H1A 0.7587 0.2223 0.2372 0.031 Uiso calc R 1 . . H
C2 0.58810(11) 0.24633(16) 0.29350(8) 0.0244(3) Uani d . 1 . . C
C3 0.58586(11) 0.22090(15) 0.38411(8) 0.0227(3) Uani d . 1 . . C
C4 0.51013(11) 0.28465(17) 0.44799(8) 0.0263(3) Uani d . 1 . . C
H4A 0.4445 0.3596 0.4350 0.032 Uiso calc R 1 . . H
C5 0.53342(12) 0.23565(18) 0.53047(8) 0.0286(3) Uani d . 1 . . C
H5A 0.4839 0.2779 0.5751 0.034 Uiso calc R 1 . . H
C6 0.62978(12) 0.12377(17) 0.54846(8) 0.0293(3) Uani d . 1 . . C
H6A 0.6442 0.0918 0.6057 0.035 Uiso calc R 1 . . H
C7 0.70476(12) 0.05800(16) 0.48608(8) 0.0279(3) Uani d . 1 . . C
H7A 0.7696 -0.0182 0.4991 0.033 Uiso calc R 1 . . H
C8 0.68045(11) 0.10892(16) 0.40337(7) 0.0237(3) Uani d . 1 . . C

loop_
_atom_site_aniso_label
_atom_site_aniso_U_11
_atom_site_aniso_U_22
_atom_site_aniso_U_33
_atom_site_aniso_U_12
_atom_site_aniso_U_13
_atom_site_aniso_U_23
O1 0.0375(5) 0.0308(5) 0.0263(5) 0.0003(4) 0.0027(4) -0.0050(4)
O2 0.0400(6) 0.0371(6) 0.0243(5) 0.0123(4) -0.0023(4) 0.0030(4)
O3 0.0283(5) 0.0321(5) 0.0273(5) 0.0072(4) 0.0002(4) -0.0014(4)
C1 0.0283(6) 0.0261(6) 0.0239(6) 0.0004(5) 0.0018(5) 0.0005(5)
C2 0.0278(6) 0.0212(6) 0.0241(6) -0.0005(5) -0.0006(5) -0.0011(5)
C3 0.0244(6) 0.0207(6) 0.0230(6) -0.0017(4) -0.0008(5) 0.0003(5)
C4 0.0260(6) 0.0260(6) 0.0270(6) 0.0006(5) 0.0005(5) -0.0020(5)
C5 0.0321(6) 0.0299(7) 0.0236(6) -0.0048(5) 0.0034(5) -0.0031(5)
C6 0.0368(7) 0.0284(7) 0.0227(6) -0.0077(5) -0.0056(5) 0.0023(5)
C7 0.0291(6) 0.0249(6) 0.0295(6) -0.0009(5) -0.0076(5) 0.0021(5)
C8 0.0243(6) 0.0226(6) 0.0243(6) -0.0025(5) -0.0006(5) -0.0023(5)

loop_
_atom_type_symbol
_atom_type_description
_atom_type_scat_dispersion_real
_atom_type_scat_dispersion_imag
_atom_type_scat_source
C C 0.0033 0.0016 'International Tables Vol C Tables 4.2.6.8 and 6.1.1.4'
H H 0.0000 0.0000 'International Tables Vol C Tables 4.2.6.8 and 6.1.1.4'
O O 0.0106 0.0060 'International Tables Vol C Tables 4.2.6.8 and 6.1.1.4'

loop_
_geom_angle_atom_site_label_1
_geom_angle_atom_site_label_2
_geom_angle_atom_site_label_3
_geom_angle
_geom_angle_publ_flag
C1 O1 H1O 107.4(13) ?
C8 O3 C1 107.70(9) y
O1 C1 O3 111.25(10) y
O1 C1 C2 114.59(10) y
O3 C1 C2 104.71(9) y
O1 C1 H1A 108.7 ?
O3 C1 H1A 108.7 ?
C2 C1 H1A 108.7 ?
O2 C2 C3 130.77(12) y
O2 C2 C1 122.90(11) y
C3 C2 C1 106.33(10) ?
C8 C3 C4 120.69(12) ?
C8 C3 C2 106.79(11) ?
C4 C3 C2 132.52(11) ?
C5 C4 C3 118.13(12) ?
C5 C4 H4A 120.9 ?
C3 C4 H4A 120.9 ?
C4 C5 C6 120.18(12) ?
C4 C5 H5A 119.9 ?
C6 C5 H5A 119.9 ?
C7 C6 C5 122.50(12) ?
C7 C6 H6A 118.7 ?
C5 C6 H6A 118.7 ?
C6 C7 C8 116.67(12) ?
C6 C7 H7A 121.7 ?
C8 C7 H7A 121.7 ?
O3 C8 C7 123.79(11) ?
O3 C8 C3 114.40(11) ?
C7 C8 C3 121.81(12) ?

loop_
_geom_bond_atom_site_label_1
_geom_bond_atom_site_label_2
_geom_bond_site_symmetry_2
_geom_bond_distance
_geom_bond_publ_flag
O1 C1 . 1.3699(15) y
O1 H1O . 0.97(2) ?
O2 C2 . 1.2230(15) y
O3 C8 . 1.3689(14) y
O3 C1 . 1.4592(15) y
C1 C2 . 1.5419(17) y
C1 H1A . 1.0000 ?
C2 C3 . 1.4441(17) y
C3 C8 . 1.3905(17) y
C3 C4 . 1.3994(18) ?
C4 C5 . 1.3803(18) ?
C4 H4A . 0.9500 ?
C5 C6 . 1.4005(19) ?
C5 H5A . 0.9500 ?
C6 C7 . 1.3831(19) ?
C6 H6A . 0.9500 ?
C7 C8 . 1.3902(17) ?
C7 H7A . 0.9500 ?

loop_
_geom_hbond_atom_site_label_D
_geom_hbond_atom_site_label_H
_geom_hbond_atom_site_label_A
_geom_hbond_site_symmetry_A
_geom_hbond_distance_DH
_geom_hbond_distance_HA
_geom_hbond_distance_DA
_geom_hbond_angle_DHA
O1 H1O O2 3_645 0.97(2) 1.74(2) 2.7095(14) 176(2)

loop_
_cod_related_entry_id
_cod_related_entry_database
_cod_related_entry_code
1 ChemSpider 11634695
